data_7211837
loop_
_publ_author_name
'Felloni, Marina'
'Blake, Alexander J.'
'Hubberstey, Peter'
'Teat, Simon J.'
'Wilson, Claire'
'Schr\"oder, Martin'

_publ_section_title
;
 Transition metal dipicolinates as designer T-shaped building blocks
;
_journal_issue 5
_journal_name_full CrystEngComm
_journal_page_first 1576
_journal_paper_doi 10.1039/b915440j
_journal_volume 12
_journal_year 2010
_chemical_formula_moiety 'C17 H11 Co(II) N3 O4, H4 O2, C H3 O0.5 S0.5'
_chemical_formula_sum 'C18 H18 Co N3 O6.5 S0.5'
_chemical_formula_weight 455.31
_chemical_name_common '[Co(II)(dipic)(4,4-bipy)]2(H2O)0.5(dmso)'
_chemical_name_systematic
;
?
;
_space_group_IT_number 14
_symmetry_cell_setting monoclinic
_symmetry_space_group_name_Hall '-P 2ybc'
_symmetry_space_group_name_H-M 'P 1 21/c 1'
_atom_sites_solution_hydrogens geom
_atom_sites_solution_primary direct
_atom_sites_solution_secondary 'difference Fourier method'
_audit_creation_method SHELXL-97
_cell_angle_alpha 90.00
_cell_angle_beta 90.065(5)
_cell_angle_gamma 90.00
_cell_formula_units_Z 4
_cell_length_a 11.445(5)
_cell_length_b 16.353(7)
_cell_length_c 10.250(4)
_cell_measurement_reflns_used 942
_cell_measurement_temperature 150(2)
_cell_measurement_theta_max 26.45
_cell_measurement_theta_min 2.95
_cell_volume 1918.4(14)
_computing_cell_refinement SAINT
_computing_data_collection 'SMART version 5.054 (Bruker, 1998)'
_computing_data_reduction 'SAINT version 6.02A (Bruker, 2001)'
_computing_molecular_graphics 'SHELXTL/PC version 5.03 (Sheldrick, 2008)'
_computing_publication_material 'SHELXL97; PLATON (Spek, 2003)'
_computing_structure_refinement 'SHELXL97 (Sheldrick, 2008)'
_computing_structure_solution 'SHELXS97 (Sheldrick, 2008)'
_diffrn_ambient_temperature 150(2)
_diffrn_measured_fraction_theta_full 0.964
_diffrn_measured_fraction_theta_max 0.898
_diffrn_measurement_device_type 'Bruker SMART1000 CCD area detector'
_diffrn_measurement_method omega
_diffrn_radiation_monochromator graphite
_diffrn_radiation_source 'fine-focus sealed tube'
_diffrn_radiation_type MoK\a
_diffrn_radiation_wavelength 0.71073
_diffrn_reflns_av_R_equivalents 0.069
_diffrn_reflns_av_sigmaI/netI 0.062
_diffrn_reflns_limit_h_max 13
_diffrn_reflns_limit_h_min -15
_diffrn_reflns_limit_k_max 16
_diffrn_reflns_limit_k_min -21
_diffrn_reflns_limit_l_max 13
_diffrn_reflns_limit_l_min -13
_diffrn_reflns_number 11726
_diffrn_reflns_theta_full 27.50
_diffrn_reflns_theta_max 28.44
_diffrn_reflns_theta_min 1.78
_diffrn_standards_decay_% '+/- 2% (not corrected)'
_diffrn_standards_interval_time 20
_exptl_absorpt_coefficient_mu 0.992
_exptl_absorpt_correction_type none
_exptl_crystal_colour orange
_exptl_crystal_density_diffrn 1.552
_exptl_crystal_density_method 'not measured'
_exptl_crystal_description column
_exptl_crystal_F_000 908
_exptl_crystal_size_max 0.39
_exptl_crystal_size_mid 0.13
_exptl_crystal_size_min 0.10
_refine_diff_density_max 0.869
_refine_diff_density_min -0.679
_refine_diff_density_rms 0.119
_refine_ls_extinction_method none
_refine_ls_goodness_of_fit_ref 1.03
_refine_ls_hydrogen_treatment 'riding model'
_refine_ls_matrix_type full
_refine_ls_number_parameters 251
_refine_ls_number_reflns 4333
_refine_ls_number_restraints 47
_refine_ls_restrained_S_all 1.08
_refine_ls_R_factor_all 0.0879
_refine_ls_R_factor_gt 0.0611
_refine_ls_shift/su_max 0.001
_refine_ls_shift/su_mean 0.000
_refine_ls_structure_factor_coef Fsqd
_refine_ls_weighting_details 'calc w=1/[\s^2^(Fo^2^)+(0.0858P)^2^+2.9158P] where P=(Fo^2^+2Fc^2^)/3'
_refine_ls_weighting_scheme calc
_refine_ls_wR_factor_gt 0.147
_refine_ls_wR_factor_ref 0.161
_reflns_number_gt 3248
_reflns_number_total 4488
_reflns_threshold_expression I>2sigma(I)
_cod_data_source_file b915440j.txt
_cod_data_source_block CO44PC_Complex_6
_cod_depositor_comments
;
The following automatic conversions were performed:

'_symmetry_cell_setting' value 'Monoclinic' changed to 'monoclinic'
according to /home/saulius/struct/CIF-dictionaries/cif_core.dic
dictionary named 'cif_core.dic' version 2.4.2 from 2011-04-26.

Automatic conversion script
Id: cif_fix_values 1891 2012-01-12 08:04:46Z andrius 

The following automatic conversions were performed:

'_atom_sites_solution_hydrogens' value 'geometrically placed' was
changed to 'geom'.

Automatic conversion script
Id: cif_fix_values 6452 2018-10-05 10:23:21Z andrius 
;
_cod_original_sg_symbol_H-M P2(1)/c
_cod_original_formula_sum 'C18 H18 Co N3 O6.50 S0.50'
_cod_database_code 7211837

loop_
_symmetry_equiv_pos_as_xyz
'x, y, z'
'-x, y+1/2, -z+1/2'
'-x, -y, -z'
'x, -y-1/2, z-1/2'

loop_
_atom_site_label
_atom_site_type_symbol
_atom_site_fract_x
_atom_site_fract_y
_atom_site_fract_z
_atom_site_U_iso_or_equiv
_atom_site_adp_type
_atom_site_occupancy
_atom_site_symmetry_multiplicity
_atom_site_calc_flag
_atom_site_refinement_flags
_atom_site_disorder_assembly
_atom_site_disorder_group
Co Co 0.66486(6) 0.31124(4) 0.75442(8) 0.01699(18) Uani 1 1 d . . .
N1 N 0.6589(5) 0.4139(3) 0.6334(4) 0.0159(9) Uani 1 1 d . . .
C6 C 0.6569(6) 0.4062(3) 0.5031(5) 0.0205(11) Uani 1 1 d . . .
C5 C 0.6495(6) 0.4728(4) 0.4232(5) 0.0264(13) Uani 1 1 d . . .
H3 H 0.6479 0.4664 0.3331 0.032 Uiso 1 1 calc R . .
C4 C 0.6444(6) 0.5510(4) 0.4786(6) 0.0302(15) Uani 1 1 d . . .
H4 H 0.6386 0.5973 0.4264 0.036 Uiso 1 1 calc R . .
C3 C 0.6482(6) 0.5574(3) 0.6124(7) 0.0254(14) Uani 1 1 d . . .
H5 H 0.6457 0.6087 0.6514 0.030 Uiso 1 1 calc R . .
C2 C 0.6557(7) 0.4877(3) 0.6897(6) 0.0219(12) Uani 1 1 d . . .
C8 C 0.6608(6) 0.4853(3) 0.8370(5) 0.0224(12) Uani 1 1 d . . .
O3 O 0.6628(6) 0.5497(3) 0.8974(4) 0.0394(12) Uani 1 1 d . . .
O4 O 0.6676(4) 0.4123(2) 0.8844(4) 0.0213(8) Uani 1 1 d . . .
C7 C 0.6622(5) 0.3168(3) 0.4606(5) 0.0172(10) Uani 1 1 d . . .
O1 O 0.6644(4) 0.3031(2) 0.3396(3) 0.0185(7) Uani 1 1 d . . .
O2 O 0.6621(4) 0.2641(2) 0.5496(4) 0.0207(7) Uani 1 1 d . . .
N1L N -0.1464(4) 0.3030(2) 0.7560(5) 0.0272(10) Uiso 1 1 d D . .
C2L C -0.0847(9) 0.3302(6) 0.8566(10) 0.029(3) Uiso 0.50 1 d PD A 1
H2L H -0.1255 0.3514 0.9275 0.035 Uiso 0.50 1 calc PR A 1
C2L' C -0.0818(9) 0.3677(6) 0.8068(10) 0.030(3) Uiso 0.50 1 d PD A 2
H2L' H -0.1214 0.4132 0.8388 0.037 Uiso 0.50 1 calc PR A 2
C3L C 0.0361(8) 0.3294(7) 0.8636(10) 0.028(3) Uiso 0.50 1 d PD A 1
H3L H 0.0734 0.3506 0.9368 0.033 Uiso 0.50 1 calc PR A 1
C3L' C 0.0406(8) 0.3673(6) 0.8118(11) 0.023(3) Uiso 0.50 1 d PD A 2
H3L' H 0.0814 0.4116 0.8459 0.028 Uiso 0.50 1 calc PR A 2
C4L C 0.1011(5) 0.2977(3) 0.7637(5) 0.0186(12) Uani 1 1 d D . .
C5L C 0.0377(7) 0.2628(7) 0.6580(10) 0.023(3) Uiso 0.50 1 d PD A 1
H5L H 0.0775 0.2384 0.5892 0.027 Uiso 0.50 1 calc PR A 1
C5L' C 0.0339(7) 0.2338(6) 0.7174(11) 0.021(3) Uiso 0.50 1 d PD A 2
H5L' H 0.0701 0.1874 0.6840 0.026 Uiso 0.50 1 calc PR A 2
C6L C -0.0847(8) 0.2652(7) 0.6572(10) 0.022(2) Uiso 0.50 1 d PD A 1
H6L H -0.1252 0.2407 0.5889 0.026 Uiso 0.50 1 calc PR A 1
C6L' C -0.0868(8) 0.2381(6) 0.7204(11) 0.023(3) Uiso 0.50 1 d PD A 2
H6L' H -0.1287 0.1919 0.6955 0.028 Uiso 0.50 1 calc PR A 2
C7L C 0.2305(4) 0.2972(3) 0.7630(8) 0.0171(12) Uani 1 1 d . A .
C8L C 0.2919(5) 0.3531(4) 0.8412(6) 0.0240(14) Uani 1 1 d . . .
H8L H 0.2514 0.3890 0.8951 0.029 Uiso 1 1 calc R A .
C9L C 0.4131(5) 0.3548(4) 0.8378(5) 0.0215(12) Uani 1 1 d . A .
H9L H 0.4521 0.3926 0.8898 0.026 Uiso 1 1 calc R . .
N10L N 0.4763(3) 0.3045(2) 0.7631(6) 0.0129(9) Uani 1 1 d . . .
C11L C 0.4178(5) 0.2491(4) 0.6903(6) 0.0213(12) Uani 1 1 d . A .
H11L H 0.4606 0.2124 0.6402 0.026 Uiso 1 1 calc R . .
C12L C 0.2965(5) 0.2444(4) 0.6870(6) 0.0228(13) Uani 1 1 d . . .
H12L H 0.2598 0.2061 0.6339 0.027 Uiso 1 1 calc R A .
O1W O 0.7439(4) 0.4210(3) 1.1386(4) 0.0367(11) Uani 1 1 d . . .
O2W O 0.9839(5) 0.0523(3) 0.6018(6) 0.0545(15) Uani 1 1 d . . .
S1 S 0.0298(5) 0.4987(4) 0.5816(5) 0.0583(15) Uiso 0.30 1 d PD . 1
S1' S -0.0565(7) 0.5325(4) 0.5355(8) 0.063(3) Uiso 0.20 1 d PD . 2
O1S O -0.0788(10) 0.4894(7) 0.6695(11) 0.057(3) Uiso 0.50 1 d PD . .
C1S C 0.0531(13) 0.6070(8) 0.5609(19) 0.068(5) Uiso 0.50 1 d PD . .
C2S C 0.0298(5) 0.4987(4) 0.5816(5) 0.0583(15) Uiso 0.30 1 d P . 1
C2S' C -0.0565(7) 0.5325(4) 0.5355(8) 0.063(3) Uiso 0.20 1 d P . 2

loop_
_atom_site_aniso_label
_atom_site_aniso_U_11
_atom_site_aniso_U_22
_atom_site_aniso_U_33
_atom_site_aniso_U_23
_atom_site_aniso_U_13
_atom_site_aniso_U_12
Co 0.0117(3) 0.0198(3) 0.0194(3) 0.0027(3) -0.0003(5) -0.0005(3)
N1 0.013(2) 0.020(2) 0.015(2) -0.0040(17) -0.001(2) 0.002(2)
C6 0.014(3) 0.024(3) 0.023(3) 0.001(2) -0.002(3) -0.001(3)
C5 0.038(4) 0.026(3) 0.016(3) -0.002(2) 0.001(3) 0.000(3)
C4 0.035(4) 0.025(3) 0.031(3) 0.000(2) 0.005(3) 0.006(3)
C3 0.032(4) 0.010(3) 0.034(3) 0.001(2) 0.000(3) -0.003(3)
C2 0.017(3) 0.020(3) 0.028(3) -0.002(2) 0.002(3) -0.001(3)
C8 0.020(3) 0.026(3) 0.022(3) -0.002(2) 0.001(3) -0.003(3)
O3 0.062(3) 0.029(2) 0.027(2) -0.0065(19) 0.003(3) 0.003(3)
O4 0.022(2) 0.021(2) 0.0207(19) -0.0036(16) -0.002(2) -0.0035(19)
C7 0.006(2) 0.025(3) 0.020(2) 0.002(2) 0.001(2) 0.002(2)
O1 0.0155(17) 0.0224(18) 0.0175(16) -0.0044(14) 0.0008(18) -0.0019(18)
O2 0.0215(18) 0.0172(18) 0.0235(18) 0.0016(15) 0.004(2) 0.0038(18)
C4L 0.021(2) 0.025(3) 0.009(3) 0.002(2) 0.003(3) 0.0019(19)
C7L 0.009(2) 0.021(3) 0.021(3) 0.002(3) -0.005(3) 0.0003(17)
C8L 0.016(3) 0.030(3) 0.026(3) -0.012(3) 0.006(2) -0.001(2)
C9L 0.013(3) 0.035(3) 0.017(3) -0.007(3) 0.001(2) -0.007(2)
N10L 0.0087(17) 0.0204(19) 0.010(2) 0.0047(19) -0.002(2) -0.0004(14)
C11L 0.016(3) 0.018(3) 0.031(3) -0.002(2) 0.002(2) 0.000(2)
C12L 0.018(3) 0.019(3) 0.032(3) -0.005(2) 0.001(2) -0.003(2)
O1W 0.052(3) 0.038(3) 0.020(2) 0.001(2) 0.000(2) -0.006(2)
O2W 0.051(4) 0.051(3) 0.062(4) 0.012(3) 0.002(3) 0.003(3)

loop_
_atom_type_symbol
_atom_type_description
_atom_type_scat_dispersion_real
_atom_type_scat_dispersion_imag
_atom_type_scat_source
C C 0.0033 0.0016 'International Tables Vol C Tables 4.2.6.8 and 6.1.1.4'
H H 0.0000 0.0000 'International Tables Vol C Tables 4.2.6.8 and 6.1.1.4'
N N 0.0061 0.0033 'International Tables Vol C Tables 4.2.6.8 and 6.1.1.4'
O O 0.0106 0.0060 'International Tables Vol C Tables 4.2.6.8 and 6.1.1.4'
Co Co 0.3494 0.9721 'International Tables Vol C Tables 4.2.6.8 and 6.1.1.4'
S S 0.1246 0.1234 'International Tables Vol C Tables 4.2.6.8 and 6.1.1.4'

loop_
_geom_angle_atom_site_label_1
_geom_angle_atom_site_label_2
_geom_angle_atom_site_label_3
_geom_angle
_geom_angle_site_symmetry_1
_geom_angle_site_symmetry_3
_geom_angle_publ_flag
O1 Co N1 168.38(15) 4_566 . y
O1 Co O4 116.10(15) 4_566 . y
N1 Co O4 75.39(13) . . y
O1 Co N10L 86.18(17) 4_566 . y
N1 Co N10L 91.9(2) . . y
O4 Co N10L 91.59(19) . . y
O1 Co N1L 86.77(17) 4_566 1_655 y
N1 Co N1L 95.0(2) . 1_655 y
O4 Co N1L 91.69(18) . 1_655 y
N10L Co N1L 172.95(15) . 1_655 y
O1 Co O2 94.86(13) 4_566 . y
N1 Co O2 73.67(14) . . y
O4 Co O2 149.04(14) . . y
N10L Co O2 90.45(19) . . y
N1L Co O2 89.94(18) 1_655 . y
C2 N1 C6 120.9(5) . . ?
C2 N1 Co 118.0(4) . . y
C6 N1 Co 121.1(4) . . y
N1 C6 C5 121.5(5) . . ?
N1 C6 C7 111.9(4) . . ?
C5 C6 C7 126.5(5) . . ?
C6 C5 C4 119.2(5) . . ?
C3 C4 C5 118.2(6) . . ?
C4 C3 C2 120.4(6) . . ?
N1 C2 C3 119.7(5) . . ?
N1 C2 C8 113.9(5) . . ?
C3 C2 C8 126.4(6) . . ?
O3 C8 O4 127.3(5) . . ?
O3 C8 C2 118.9(5) . . ?
O4 C8 C2 113.8(5) . . ?
C8 O4 Co 118.8(3) . . ?
O2 C7 O1 126.4(5) . . ?
O2 C7 C6 116.7(4) . . ?
O1 C7 C6 116.9(4) . . ?
C7 O1 Co 125.3(3) . 4_565 y
C7 O2 Co 116.5(3) . . y
C6L' N1L C2L 102.2(7) . . ?
C2L N1L C6L 116.6(7) . . ?
C6L' N1L C2L' 116.2(7) . . ?
C6L N1L C2L' 110.0(7) . . ?
C6L' N1L Co 124.5(5) . 1_455 y
C2L N1L Co 121.0(6) . 1_455 y
C6L N1L Co 122.2(5) . 1_455 y
C2L' N1L Co 119.1(5) . 1_455 y
N1L C2L C3L 124.6(10) . . ?
N1L C2L' C3L' 122.7(9) . . ?
C4L C3L C2L 120.6(10) . . ?
C2L' C3L' C4L 118.7(9) . . ?
C5L' C4L C3L' 117.0(7) . . ?
C3L C4L C5L 116.4(7) . . ?
C3L' C4L C5L 109.7(7) . . ?
C3L C4L C7L 123.4(7) . . ?
C5L' C4L C7L 123.3(6) . . ?
C3L' C4L C7L 119.6(6) . . ?
C5L C4L C7L 120.2(6) . . ?
C6L C5L C4L 120.1(9) . . ?
C4L C5L' C6L' 120.6(9) . . ?
N1L C6L C5L 121.3(9) . . ?
N1L C6L' C5L' 124.5(9) . . ?
C12L C7L C8L 117.0(5) . . ?
C12L C7L C4L 123.5(5) . . ?
C8L C7L C4L 119.5(6) . . ?
C9L C8L C7L 119.9(6) . . ?
N10L C9L C8L 122.9(5) . . ?
C9L N10L C11L 117.4(4) . . ?
C9L N10L Co 122.2(4) . . y
C11L N10L Co 120.4(4) . . y
N10L C11L C12L 123.1(5) . . ?
C7L C12L C11L 119.7(5) . . ?
O1S S1 C1S 106.5(8) . . ?
O1S S1 C2S 103.8(6) . 3_566 ?
C1S S1 C2S 85.6(7) . 3_566 ?
O1S S1' C1S 107.3(9) . . ?
O1S S1' C2S' 101.7(7) . 3_566 ?

loop_
_geom_bond_atom_site_label_1
_geom_bond_atom_site_label_2
_geom_bond_distance
_geom_bond_site_symmetry_2
_geom_bond_publ_flag
Co O1 2.063(3) 4_566 y
Co N1 2.088(4) . y
Co O4 2.123(4) . y
Co N10L 2.162(4) . y
Co N1L 2.164(5) 1_655 y
Co O2 2.236(4) . y
N1 C2 1.339(7) . ?
N1 C6 1.341(7) . ?
C6 C5 1.366(8) . ?
C6 C7 1.526(7) . ?
C5 C4 1.399(8) . ?
C4 C3 1.376(9) . ?
C3 C2 1.391(8) . ?
C2 C8 1.511(7) . ?
C8 O3 1.223(7) . ?
C8 O4 1.291(7) . ?
C7 O2 1.255(6) . ?
C7 O1 1.261(6) . ?
N1L C6L' 1.313(8) . ?
N1L C2L 1.326(8) . ?
N1L C6L 1.382(8) . ?
N1L C2L' 1.392(8) . ?
C2L C3L 1.385(8) . ?
C2L' C3L' 1.401(8) . ?
C3L C4L 1.368(7) . ?
C3L' C4L 1.419(7) . ?
C4L C5L' 1.382(7) . ?
C4L C5L 1.423(7) . ?
C4L C7L 1.482(6) . ?
C5L C6L 1.401(8) . ?
C5L' C6L' 1.384(8) . ?
C7L C12L 1.387(8) . ?
C7L C8L 1.404(8) . ?
C8L C9L 1.388(8) . ?
C9L N10L 1.337(7) . ?
N10L C11L 1.351(7) . ?
C11L C12L 1.390(8) . ?
S1 O1S 1.544(13) . ?
S1 C1S 1.803(12) . ?
S1 C2S 1.807(10) 3_566 ?
S1' O1S 1.566(13) . ?
S1' C1S 1.767(12) . ?
S1' C2S' 1.826(11) 3_566 ?
